data_7219048
loop_
_publ_author_name
'Tan, Yan-Xi'
'He, Yan-Ping'
'Zhang, Jian'

_publ_section_title
;
 High and Selective Sorption of C2 Hydrocarbons in Heterometal-Organic
 Frameworks Built from Tetrahedral Units
;
_journal_name_full 'RSC Adv.'
_journal_paper_doi 10.1039/C4RA13058H
_journal_year 2014
_chemical_formula_sum 'C24 H16 Ag In N4 O8'
_chemical_formula_weight 711.1
_chemical_name_systematic
; 
 ? 
;
_space_group_IT_number 23
_symmetry_cell_setting orthorhombic
_symmetry_space_group_name_Hall 'I 2 2'
_symmetry_space_group_name_H-M 'I 2 2 2'
_atom_sites_solution_hydrogens geom
_atom_sites_solution_primary direct
_atom_sites_solution_secondary difmap
_audit_creation_method SHELXL-97
_audit_update_record
;
2014-10-15 deposited with the CCDC.
2014-12-09 downloaded from the CCDC.
;
_cell_angle_alpha 90.00
_cell_angle_beta 90.00
_cell_angle_gamma 90.00
_cell_formula_units_Z 2
_cell_length_a 10.8851(12)
_cell_length_b 11.8615(10)
_cell_length_c 13.9326(10)
_cell_measurement_reflns_used 955
_cell_measurement_temperature 293(2)
_cell_measurement_theta_max 28.8721
_cell_measurement_theta_min 2.3696
_cell_volume 1798.9(3)
_computing_cell_refinement 'Bruker XSCANS'
_computing_data_collection 'Bruker XSCANS'
_computing_data_reduction 'Bruker SHELXTL'
_computing_molecular_graphics 'Bruker SHELXTL'
_computing_publication_material 'Bruker SHELXTL'
_computing_structure_refinement 'SHELXL-97 (Sheldrick, 1997)'
_computing_structure_solution 'SHELXS-97 (Sheldrick, 1990)'
_diffrn_ambient_temperature 293(2)
_diffrn_detector_area_resol_mean none
_diffrn_measured_fraction_theta_full 0.999
_diffrn_measured_fraction_theta_max 0.999
_diffrn_measurement_device_type 'Xcalibur, Eos'
_diffrn_measurement_method '\w scans'
_diffrn_radiation_monochromator graphite
_diffrn_radiation_source 'fine-focus sealed tube'
_diffrn_radiation_type MoK\a
_diffrn_radiation_wavelength 0.71073
_diffrn_reflns_av_R_equivalents 0.0600
_diffrn_reflns_av_sigmaI/netI 0.0793
_diffrn_reflns_limit_h_max 9
_diffrn_reflns_limit_h_min -13
_diffrn_reflns_limit_k_max 15
_diffrn_reflns_limit_k_min -7
_diffrn_reflns_limit_l_max 10
_diffrn_reflns_limit_l_min -18
_diffrn_reflns_number 2661
_diffrn_reflns_theta_full 24.99
_diffrn_reflns_theta_max 28.94
_diffrn_reflns_theta_min 2.37
_diffrn_standards_decay_% none
_diffrn_standards_interval_count none
_diffrn_standards_interval_time none
_diffrn_standards_number none
_exptl_absorpt_coefficient_mu 1.225
_exptl_absorpt_correction_type none
_exptl_absorpt_process_details none
_exptl_crystal_colour colourless
_exptl_crystal_density_diffrn 1.313
_exptl_crystal_density_method 'not measured'
_exptl_crystal_description block
_exptl_crystal_F_000 348
_exptl_crystal_size_max .23
_exptl_crystal_size_mid .18
_exptl_crystal_size_min .15
_platon_squeeze_details
;
;
_refine_diff_density_max 1.840
_refine_diff_density_min -0.676
_refine_diff_density_rms 0.151
_refine_ls_abs_structure_details 'Flack H D (1983), Acta Cryst. A39, 876-881'
_refine_ls_abs_structure_Flack 0.00(11)
_refine_ls_extinction_method none
_refine_ls_goodness_of_fit_ref 1.053
_refine_ls_hydrogen_treatment mixed
_refine_ls_matrix_type full
_refine_ls_number_parameters 87
_refine_ls_number_reflns 1543
_refine_ls_number_restraints 0
_refine_ls_restrained_S_all 1.053
_refine_ls_R_factor_all 0.0694
_refine_ls_R_factor_gt 0.0612
_refine_ls_shift/su_max 0.000
_refine_ls_shift/su_mean 0.000
_refine_ls_structure_factor_coef Fsqd
_refine_ls_weighting_details 'calc w=1/[\s^2^(Fo^2^)+(0.0954P)^2^+0.0000P] where P=(Fo^2^+2Fc^2^)/3'
_refine_ls_weighting_scheme calc
_refine_ls_wR_factor_gt 0.1564
_refine_ls_wR_factor_ref 0.1699
_reflns_number_gt 1461
_reflns_number_total 1923
_reflns_threshold_expression >2sigma(I)
_cod_data_source_file c4ra13058h2.cif
_cod_data_source_block a
_cod_original_sg_symbol_H-M I222
_cod_original_formula_sum 'C24 H16 Ag1 In1 N4 O8'
_cod_database_code 7219048

loop_
_symmetry_equiv_pos_as_xyz
'x, y, z'
'-x, -y, z'
'-x, y, -z'
'x, -y, -z'
'x+1/2, y+1/2, z+1/2'
'-x+1/2, -y+1/2, z+1/2'
'-x+1/2, y+1/2, -z+1/2'
'x+1/2, -y+1/2, -z+1/2'

loop_
_atom_site_label
_atom_site_type_symbol
_atom_site_fract_x
_atom_site_fract_y
_atom_site_fract_z
_atom_site_U_iso_or_equiv
_atom_site_adp_type
_atom_site_occupancy
_atom_site_symmetry_multiplicity
_atom_site_calc_flag
_atom_site_refinement_flags
Ag1 Ag 0.5000 0.0000 0.5000 0.0470(4) Uani 1 4 d S
In1 In 1.0000 -0.5000 0.5000 0.0299(3) Uani 1 4 d S
N1 N 0.6066(13) -0.1271(12) 0.4057(7) 0.122(6) Uani 1 1 d .
O1 O 0.9037(6) -0.4181(6) 0.3745(4) 0.0516(17) Uani 1 1 d .
O2 O 0.8503(6) -0.3587(6) 0.5167(4) 0.0595(17) Uani 1 1 d .
C1 C 0.616(2) -0.104(2) 0.3089(15) 0.114(7) Uiso 0.75 1 d P
H1A H 0.5928 -0.0305 0.2827 0.137 Uiso 0.50 1 calc PR
C1' C 0.569(2) -0.151(2) 0.3157(16) 0.017(5) Uiso 0.25 1 d P
H1'A H 0.4828 -0.1427 0.2960 0.020 Uiso 0.50 1 calc PR
C2 C 0.7484(14) -0.2649(15) 0.2860(14) 0.162(14) Uani 1 1 d .
H2A H 0.7974 -0.3086 0.2459 0.195 Uiso 1 1 calc R
C3 C 0.6621(19) -0.1894(15) 0.2502(8) 0.174(11) Uani 1 1 d .
H3A H 0.6465 -0.1866 0.1809 0.209 Uiso 1 1 calc R
C4 C 0.6850(11) -0.2008(11) 0.4393(7) 0.082(4) Uani 1 1 d .
H4A H 0.6932 -0.2066 0.5055 0.099 Uiso 1 1 calc R
C5 C 0.8420(10) -0.3537(9) 0.4279(7) 0.053(2) Uani 1 1 d .
C6 C 0.7567(10) -0.2708(10) 0.3828(9) 0.078(5) Uani 1 1 d .

loop_
_atom_site_aniso_label
_atom_site_aniso_U_11
_atom_site_aniso_U_22
_atom_site_aniso_U_33
_atom_site_aniso_U_23
_atom_site_aniso_U_13
_atom_site_aniso_U_12
Ag1 0.0437(7) 0.0401(7) 0.0572(7) 0.000 0.000 0.000
In1 0.0329(5) 0.0341(5) 0.0228(5) 0.000 0.000 0.000
N1 0.178(13) 0.138(11) 0.051(6) -0.010(6) -0.015(7) 0.121(11)
O1 0.048(4) 0.066(4) 0.041(3) -0.001(3) -0.003(3) 0.019(3)
O2 0.073(4) 0.072(4) 0.033(4) 0.007(3) 0.000(3) 0.019(4)
C2 0.19(3) 0.25(3) 0.042(8) -0.001(8) -0.010(7) 0.16(2)
C3 0.27(2) 0.204(19) 0.044(7) -0.010(9) -0.035(10) 0.172(19)
C4 0.095(9) 0.111(10) 0.041(6) 0.001(6) 0.002(5) 0.075(8)
C5 0.070(6) 0.064(6) 0.025(4) 0.002(5) 0.001(5) 0.022(6)
C6 0.088(10) 0.105(9) 0.040(6) -0.002(5) -0.011(4) 0.077(9)

loop_
_atom_type_symbol
_atom_type_description
_atom_type_scat_dispersion_real
_atom_type_scat_dispersion_imag
_atom_type_scat_source
C C 0.0033 0.0016 'International Tables Vol C Tables 4.2.6.8 and 6.1.1.4'
H H 0.0000 0.0000 'International Tables Vol C Tables 4.2.6.8 and 6.1.1.4'
N N 0.0061 0.0033 'International Tables Vol C Tables 4.2.6.8 and 6.1.1.4'
O O 0.0106 0.0060 'International Tables Vol C Tables 4.2.6.8 and 6.1.1.4'
Ag Ag -0.8971 1.1015 'International Tables Vol C Tables 4.2.6.8 and 6.1.1.4'
In In -0.7276 1.3100 'International Tables Vol C Tables 4.2.6.8 and 6.1.1.4'

loop_
_geom_angle_atom_site_label_1
_geom_angle_atom_site_label_2
_geom_angle_atom_site_label_3
_geom_angle
_geom_angle_site_symmetry_1
_geom_angle_site_symmetry_3
N1 Ag1 N1 110.8(5) 4_556 3_656
N1 Ag1 N1 119.7(8) 4_556 .
N1 Ag1 N1 98.6(8) 3_656 .
N1 Ag1 N1 98.6(8) 4_556 2_655
N1 Ag1 N1 119.7(8) 3_656 2_655
N1 Ag1 N1 110.8(5) . 2_655
O1 In1 O1 124.7(3) 3_756 2_745
O1 In1 O1 78.5(3) 3_756 4_546
O1 In1 O1 129.0(3) 2_745 4_546
O1 In1 O1 129.0(3) 3_756 .
O1 In1 O1 78.5(3) 2_745 .
O1 In1 O1 124.7(3) 4_546 .
O1 In1 O2 134.9(2) 3_756 4_546
O1 In1 O2 86.5(2) 2_745 4_546
O1 In1 O2 56.5(2) 4_546 4_546
O1 In1 O2 84.7(2) . 4_546
O1 In1 O2 56.5(2) 3_756 3_756
O1 In1 O2 84.7(2) 2_745 3_756
O1 In1 O2 134.9(2) 4_546 3_756
O1 In1 O2 86.5(2) . 3_756
O2 In1 O2 168.6(3) 4_546 3_756
O1 In1 O2 84.7(2) 3_756 2_745
O1 In1 O2 56.5(2) 2_745 2_745
O1 In1 O2 86.5(2) 4_546 2_745
O1 In1 O2 134.9(2) . 2_745
O2 In1 O2 89.0(3) 4_546 2_745
O2 In1 O2 92.1(3) 3_756 2_745
O1 In1 O2 86.5(2) 3_756 .
O1 In1 O2 134.9(2) 2_745 .
O1 In1 O2 84.7(2) 4_546 .
O1 In1 O2 56.5(2) . .
O2 In1 O2 92.1(3) 4_546 .
O2 In1 O2 89.0(3) 3_756 .
O2 In1 O2 168.6(3) 2_745 .
O1 In1 C5 28.5(3) 3_756 3_756
O1 In1 C5 105.9(3) 2_745 3_756
O1 In1 C5 106.9(3) 4_546 3_756
O1 In1 C5 108.3(3) . 3_756
O2 In1 C5 163.3(2) 4_546 3_756
O2 In1 C5 28.0(2) 3_756 3_756
O2 In1 C5 88.8(3) 2_745 3_756
O2 In1 C5 86.9(3) . 3_756
O1 In1 C5 106.9(3) 3_756 4_546
O1 In1 C5 108.3(3) 2_745 4_546
O1 In1 C5 28.5(3) 4_546 4_546
O1 In1 C5 105.9(3) . 4_546
O2 In1 C5 28.0(2) 4_546 4_546
O2 In1 C5 163.3(2) 3_756 4_546
O2 In1 C5 86.9(3) 2_745 4_546
O2 In1 C5 88.8(3) . 4_546
C5 In1 C5 135.3(4) 3_756 4_546
O1 In1 C5 105.9(3) 3_756 2_745
O1 In1 C5 28.5(3) 2_745 2_745
O1 In1 C5 108.3(3) 4_546 2_745
O1 In1 C5 106.9(3) . 2_745
O2 In1 C5 86.9(3) 4_546 2_745
O2 In1 C5 88.8(3) 3_756 2_745
O2 In1 C5 28.0(2) 2_745 2_745
O2 In1 C5 163.3(2) . 2_745
C5 In1 C5 98.8(5) 3_756 2_745
C5 In1 C5 97.9(5) 4_546 2_745
O1 In1 C5 108.3(3) 3_756 .
O1 In1 C5 106.9(3) 2_745 .
O1 In1 C5 105.9(3) 4_546 .
O1 In1 C5 28.5(3) . .
O2 In1 C5 88.8(3) 4_546 .
O2 In1 C5 86.9(3) 3_756 .
O2 In1 C5 163.3(2) 2_745 .
O2 In1 C5 28.0(2) . .
C5 In1 C5 97.9(5) 3_756 .
C5 In1 C5 98.8(5) 4_546 .
C5 In1 C5 135.3(4) 2_745 .
C4 N1 C1' 112.8(13) . .
C4 N1 C1 115.6(14) . .
C1' N1 C1 32.7(12) . .
C4 N1 Ag1 124.1(8) . .
C1' N1 Ag1 120.9(12) . .
C1 N1 Ag1 117.7(13) . .
C5 O1 In1 92.9(6) . .
C5 O2 In1 89.2(6) . .
C1' C1 N1 72(3) . .
C1' C1 C3 77(3) . .
N1 C1 C3 117.2(19) . .
C1 C1' N1 76(3) . .
C1 C1' C3 71(3) . .
N1 C1' C3 116.1(19) . .
C6 C2 C3 115.9(13) . .
C2 C3 C1 119.9(16) . .
C2 C3 C1' 116.8(16) . .
C1 C3 C1' 31.5(12) . .
N1 C4 C6 124.5(10) . .
O2 C5 O1 121.3(10) . .
O2 C5 C6 119.8(9) . .
O1 C5 C6 118.9(9) . .
O2 C5 In1 62.8(5) . .
O1 C5 In1 58.6(5) . .
C6 C5 In1 177.1(8) . .
C2 C6 C4 119.8(10) . .
C2 C6 C5 119.7(10) . .
C4 C6 C5 120.5(10) . .

loop_
_geom_bond_atom_site_label_1
_geom_bond_atom_site_label_2
_geom_bond_distance
_geom_bond_site_symmetry_2
Ag1 N1 2.312(11) 4_556
Ag1 N1 2.312(11) 3_656
Ag1 N1 2.312(11) .
Ag1 N1 2.312(11) 2_655
In1 O1 2.257(6) 3_756
In1 O1 2.257(6) 2_745
In1 O1 2.257(6) 4_546
In1 O1 2.257(6) .
In1 O2 2.349(6) 4_546
In1 O2 2.349(6) 3_756
In1 O2 2.349(6) 2_745
In1 O2 2.349(6) .
In1 C5 2.641(11) 3_756
In1 C5 2.641(11) 4_546
In1 C5 2.641(10) 2_745
In1 C5 2.641(11) .
N1 C4 1.308(15) .
N1 C1' 1.35(3) .
N1 C1 1.38(2) .
O1 C5 1.260(12) .
O2 C5 1.242(11) .
C1 C1' 0.77(3) .
C1 C3 1.39(2) .
C1' C3 1.44(3) .
C2 C6 1.35(2) .
C2 C3 1.390(17) .
C4 C6 1.385(15) .
C5 C6 1.491(14) .

loop_
_platon_squeeze_void_nr
_platon_squeeze_void_average_x
_platon_squeeze_void_average_y
_platon_squeeze_void_average_z
_platon_squeeze_void_volume
_platon_squeeze_void_count_electrons
1 0.000 0.000 -0.005 355.8 -5.7
2 0.500 0.500 0.110 355.8 -5.7
